data_7219033
loop_
_publ_author_name
'Yan, Chao Guo'
'Sun, Jing'
'Shen, Guo-Liang'

_publ_section_title
;
 Construction of dispirocyclohexyl-3,3&#x2019;-bisoxindole and
 dispirocyclopentyl-3,3&#x2019;-bisoxindole via cycloaddition reactions of
 N-benzylbenzimidazolium salts with
 2-(2-oxoindolin-3-ylidene)acetates&#x2020;
;
_journal_name_full 'RSC Adv.'
_journal_paper_doi 10.1039/C4RA13760D
_journal_year 2014
_chemical_formula_sum 'C41 H38 N2 O8'
_chemical_formula_weight 686.73
_chemical_name_systematic
; 
 ? 
;
_space_group_IT_number 2
_symmetry_cell_setting triclinic
_symmetry_space_group_name_Hall '-P 1'
_symmetry_space_group_name_H-M 'P -1'
_atom_sites_solution_hydrogens geom
_atom_sites_solution_primary direct
_atom_sites_solution_secondary difmap
_audit_block_doi 10.5517/cc13k6kf
_audit_creation_method SHELXL-97
_audit_update_record
;
2014-10-16 deposited with the CCDC.
2014-12-08 downloaded from the CCDC.
;
_cell_angle_alpha 68.745(3)
_cell_angle_beta 87.060(3)
_cell_angle_gamma 70.391(3)
_cell_formula_units_Z 2
_cell_length_a 10.740(3)
_cell_length_b 12.889(3)
_cell_length_c 15.381(4)
_cell_measurement_reflns_used 6645
_cell_measurement_temperature 296(2)
_cell_measurement_theta_max 27.50
_cell_measurement_theta_min 2.38
_cell_volume 1863.2(8)
_computing_cell_refinement 'Bruker SMART'
_computing_data_collection 'Bruker SMART'
_computing_data_reduction 'Bruker SAINT'
_computing_molecular_graphics 'Bruker SHELXTL'
_computing_publication_material 'Bruker SHELXTL'
_computing_structure_refinement 'SHELXL-97 (Sheldrick, 1997)'
_computing_structure_solution 'SHELXS-97 (Sheldrick, 1990)'
_diffrn_ambient_temperature 296(2)
_diffrn_measured_fraction_theta_full 0.959
_diffrn_measured_fraction_theta_max 0.959
_diffrn_measurement_device_type 'CCD area detector'
_diffrn_measurement_method 'phi and omega scans'
_diffrn_radiation_monochromator graphite
_diffrn_radiation_source 'fine-focus sealed tube'
_diffrn_radiation_type MoK\a
_diffrn_radiation_wavelength 0.71073
_diffrn_reflns_av_R_equivalents 0.0387
_diffrn_reflns_av_sigmaI/netI 0.0515
_diffrn_reflns_limit_h_max 12
_diffrn_reflns_limit_h_min -12
_diffrn_reflns_limit_k_max 14
_diffrn_reflns_limit_k_min -15
_diffrn_reflns_limit_l_max 18
_diffrn_reflns_limit_l_min -18
_diffrn_reflns_number 12005
_diffrn_reflns_theta_full 25.00
_diffrn_reflns_theta_max 25.00
_diffrn_reflns_theta_min 1.43
_exptl_absorpt_coefficient_mu 0.085
_exptl_absorpt_correction_T_max 0.980
_exptl_absorpt_correction_T_min 0.972
_exptl_absorpt_correction_type multi-scan
_exptl_absorpt_process_details sadabs
_exptl_crystal_colour colorless
_exptl_crystal_density_diffrn 1.224
_exptl_crystal_density_method 'not measured'
_exptl_crystal_description block
_exptl_crystal_F_000 724
_exptl_crystal_size_max 0.36
_exptl_crystal_size_mid 0.28
_exptl_crystal_size_min 0.24
_platon_squeeze_details ' '
_refine_diff_density_max 0.482
_refine_diff_density_min -0.368
_refine_diff_density_rms 0.093
_refine_ls_extinction_method none
_refine_ls_goodness_of_fit_ref 1.030
_refine_ls_hydrogen_treatment constr
_refine_ls_matrix_type full
_refine_ls_number_parameters 463
_refine_ls_number_reflns 6287
_refine_ls_number_restraints 0
_refine_ls_restrained_S_all 1.030
_refine_ls_R_factor_all 0.0933
_refine_ls_R_factor_gt 0.0837
_refine_ls_shift/su_max 0.000
_refine_ls_shift/su_mean 0.000
_refine_ls_structure_factor_coef Fsqd
_refine_ls_weighting_details 'calc w=1/[\s^2^(Fo^2^)+(0.1700P)^2^+0.9000P] where P=(Fo^2^+2Fc^2^)/3'
_refine_ls_weighting_scheme calc
_refine_ls_wR_factor_gt 0.2365
_refine_ls_wR_factor_ref 0.2499
_reflns_number_gt 5152
_reflns_number_total 6557
_reflns_threshold_expression >2sigma(I)
_cod_data_source_file c4ra13760d2.cif
_cod_data_source_block 4a
_cod_database_code 7219033

loop_
_symmetry_equiv_pos_as_xyz
'x, y, z'
'-x, -y, -z'

loop_
_atom_site_label
_atom_site_type_symbol
_atom_site_fract_x
_atom_site_fract_y
_atom_site_fract_z
_atom_site_U_iso_or_equiv
_atom_site_adp_type
_atom_site_occupancy
_atom_site_symmetry_multiplicity
_atom_site_calc_flag
_atom_site_refinement_flags
C1 C 0.5141(4) 0.8104(3) 0.2244(2) 0.0618(9) Uani 1 1 d .
H1 H 0.5080 0.7616 0.1939 0.074 Uiso 1 1 calc R
C2 C 0.4764(5) 0.9314(4) 0.1758(3) 0.0810(13) Uani 1 1 d .
H2 H 0.4457 0.9632 0.1130 0.097 Uiso 1 1 calc R
C3 C 0.4843(5) 1.0049(3) 0.2205(3) 0.0779(12) Uani 1 1 d .
H3 H 0.4572 1.0864 0.1885 0.093 Uiso 1 1 calc R
C4 C 0.5330(4) 0.9559(3) 0.3134(3) 0.0671(10) Uani 1 1 d .
H4 H 0.5401 1.0047 0.3436 0.081 Uiso 1 1 calc R
C5 C 0.5706(4) 0.8367(3) 0.3611(2) 0.0550(8) Uani 1 1 d .
H5 H 0.6033 0.8051 0.4235 0.066 Uiso 1 1 calc R
C6 C 0.5606(3) 0.7612(2) 0.3174(2) 0.0425(6) Uani 1 1 d .
C7 C 0.5972(4) 0.6310(3) 0.3756(2) 0.0503(7) Uani 1 1 d .
H7A H 0.6912 0.5990 0.3951 0.060 Uiso 1 1 calc R
H7B H 0.5494 0.6218 0.4315 0.060 Uiso 1 1 calc R
C8 C 0.4558(3) 0.5353(2) 0.33561(17) 0.0345(6) Uani 1 1 d .
C9 C 0.4624(2) 0.4549(2) 0.27965(16) 0.0290(5) Uani 1 1 d .
C10 C 0.6005(2) 0.4394(2) 0.24443(17) 0.0323(5) Uani 1 1 d .
C11 C 0.6761(3) 0.3685(3) 0.1967(2) 0.0425(6) Uani 1 1 d .
H11 H 0.6415 0.3215 0.1788 0.051 Uiso 1 1 calc R
C12 C 0.8030(3) 0.3695(3) 0.1766(2) 0.0571(8) Uani 1 1 d .
H12 H 0.8532 0.3241 0.1437 0.069 Uiso 1 1 calc R
C13 C 0.8563(3) 0.4381(3) 0.2053(3) 0.0612(9) Uani 1 1 d .
H13 H 0.9418 0.4375 0.1915 0.073 Uiso 1 1 calc R
C14 C 0.7837(3) 0.5068(3) 0.2539(3) 0.0558(8) Uani 1 1 d .
H14 H 0.8189 0.5528 0.2728 0.067 Uiso 1 1 calc R
C15 C 0.6561(3) 0.5052(2) 0.27383(18) 0.0383(6) Uani 1 1 d .
C16 C 0.4404(2) 0.3384(2) 0.33993(16) 0.0297(5) Uani 1 1 d .
H16 H 0.3711 0.3566 0.3815 0.036 Uiso 1 1 calc R
C17 C 0.5628(2) 0.2462(2) 0.40021(17) 0.0338(5) Uani 1 1 d .
C18 C 0.7195(3) 0.2120(3) 0.5223(2) 0.0530(8) Uani 1 1 d .
H18A H 0.7153 0.2371 0.5750 0.064 Uiso 1 1 calc R
H18B H 0.7199 0.1311 0.5459 0.064 Uiso 1 1 calc R
C19 C 0.8410(5) 0.2164(8) 0.4774(4) 0.146(3) Uani 1 1 d .
H19A H 0.8463 0.1897 0.4262 0.219 Uiso 1 1 calc R
H19B H 0.9159 0.1661 0.5220 0.219 Uiso 1 1 calc R
H19C H 0.8410 0.2963 0.4544 0.219 Uiso 1 1 calc R
C20 C -0.1051(4) 0.9172(4) 0.2532(3) 0.0688(10) Uani 1 1 d .
H20 H -0.1786 0.8957 0.2494 0.083 Uiso 1 1 calc R
C21 C -0.1202(6) 1.0140(4) 0.2763(4) 0.0991(18) Uani 1 1 d .
H21 H -0.2033 1.0566 0.2889 0.119 Uiso 1 1 calc R
C22 C -0.0120(6) 1.0486(4) 0.2810(3) 0.0902(15) Uani 1 1 d .
H22 H -0.0226 1.1157 0.2945 0.108 Uiso 1 1 calc R
C23 C 0.1108(5) 0.9821(4) 0.2655(3) 0.0754(11) Uani 1 1 d .
H23 H 0.1839 1.0044 0.2685 0.090 Uiso 1 1 calc R
C24 C 0.1267(4) 0.8820(3) 0.2453(2) 0.0590(8) Uani 1 1 d .
H24 H 0.2111 0.8353 0.2385 0.071 Uiso 1 1 calc R
C25 C 0.0181(3) 0.8510(3) 0.23523(19) 0.0476(7) Uani 1 1 d .
C26 C 0.0255(3) 0.7491(3) 0.2059(3) 0.0561(8) Uani 1 1 d .
H26A H -0.0130 0.6974 0.2528 0.067 Uiso 1 1 calc R
H26B H -0.0291 0.7808 0.1476 0.067 Uiso 1 1 calc R
C27 C 0.2097(2) 0.5591(2) 0.23989(18) 0.0369(6) Uani 1 1 d .
C28 C 0.3461(2) 0.5130(2) 0.20047(16) 0.0305(5) Uani 1 1 d .
C29 C 0.3480(3) 0.6224(2) 0.12034(17) 0.0355(6) Uani 1 1 d .
C30 C 0.4378(3) 0.6411(3) 0.05372(18) 0.0432(6) Uani 1 1 d .
H30 H 0.5144 0.5792 0.0548 0.052 Uiso 1 1 calc R
C31 C 0.4130(4) 0.7537(3) -0.0153(2) 0.0588(9) Uani 1 1 d .
H31 H 0.4736 0.7671 -0.0597 0.071 Uiso 1 1 calc R
C32 C 0.2975(4) 0.8455(3) -0.0174(2) 0.0700(11) Uani 1 1 d .
H32 H 0.2808 0.9197 -0.0642 0.084 Uiso 1 1 calc R
C33 C 0.2061(4) 0.8284(3) 0.0496(2) 0.0596(9) Uani 1 1 d .
H33 H 0.1293 0.8903 0.0483 0.072 Uiso 1 1 calc R
C34 C 0.2332(3) 0.7175(2) 0.11745(19) 0.0418(6) Uani 1 1 d .
C35 C 0.3537(2) 0.4048(2) 0.17589(17) 0.0316(5) Uani 1 1 d .
H35 H 0.4319 0.3897 0.1405 0.038 Uiso 1 1 calc R
C36 C 0.2362(3) 0.4236(2) 0.11384(18) 0.0379(6) Uani 1 1 d .
C37 C 0.1586(4) 0.3338(4) 0.0280(3) 0.0724(11) Uani 1 1 d .
H37A H 0.0833 0.3348 0.0657 0.087 Uiso 1 1 calc R
H37B H 0.1309 0.4022 -0.0300 0.087 Uiso 1 1 calc R
C38 C 0.2042(8) 0.2269(7) 0.0084(6) 0.162(4) Uani 1 1 d .
H38A H 0.2932 0.2136 -0.0102 0.243 Uiso 1 1 calc R
H38B H 0.1473 0.2343 -0.0413 0.243 Uiso 1 1 calc R
H38C H 0.2025 0.1614 0.0635 0.243 Uiso 1 1 calc R
C39 C 0.3855(2) 0.2985(2) 0.27114(17) 0.0321(5) Uani 1 1 d .
H39 H 0.4576 0.2327 0.2631 0.038 Uiso 1 1 calc R
C40 C 0.2730(3) 0.2536(2) 0.30885(19) 0.0394(6) Uani 1 1 d .
C41 C 0.1969(5) 0.1437(4) 0.4470(3) 0.0770(11) Uani 1 1 d .
H41A H 0.1169 0.2055 0.4481 0.115 Uiso 1 1 calc R
H41B H 0.2303 0.0912 0.5100 0.115 Uiso 1 1 calc R
H41C H 0.1783 0.1003 0.4131 0.115 Uiso 1 1 calc R
N1 N 0.5683(2) 0.5618(2) 0.32646(16) 0.0402(5) Uani 1 1 d .
N2 N 0.1572(2) 0.6778(2) 0.19289(16) 0.0428(6) Uani 1 1 d .
O1 O 0.3639(2) 0.5688(2) 0.38042(15) 0.0519(6) Uani 1 1 d .
O2 O 0.6170(2) 0.14869(18) 0.39860(17) 0.0559(6) Uani 1 1 d .
O3 O 0.6025(2) 0.28864(17) 0.45659(14) 0.0457(5) Uani 1 1 d .
O4 O 0.15962(19) 0.49884(19) 0.30110(14) 0.0470(5) Uani 1 1 d .
O5 O 0.1340(2) 0.5053(2) 0.09622(17) 0.0567(6) Uani 1 1 d .
O6 O 0.2670(2) 0.3383(2) 0.07822(14) 0.0495(5) Uani 1 1 d .
O7 O 0.1800(2) 0.2609(2) 0.26331(17) 0.0616(6) Uani 1 1 d .
O8 O 0.2934(2) 0.1943(2) 0.40235(15) 0.0548(6) Uani 1 1 d .

loop_
_atom_site_aniso_label
_atom_site_aniso_U_11
_atom_site_aniso_U_22
_atom_site_aniso_U_33
_atom_site_aniso_U_23
_atom_site_aniso_U_13
_atom_site_aniso_U_12
C1 0.095(3) 0.0400(17) 0.0544(18) -0.0195(15) -0.0032(17) -0.0244(17)
C2 0.131(4) 0.048(2) 0.052(2) -0.0087(16) -0.003(2) -0.024(2)
C3 0.115(3) 0.0353(17) 0.083(3) -0.0166(18) 0.020(2) -0.033(2)
C4 0.091(3) 0.0463(19) 0.082(3) -0.0343(18) 0.018(2) -0.0355(19)
C5 0.071(2) 0.0499(18) 0.0617(19) -0.0287(15) 0.0094(15) -0.0338(16)
C6 0.0508(16) 0.0365(14) 0.0494(15) -0.0210(12) 0.0074(12) -0.0210(12)
C7 0.076(2) 0.0377(15) 0.0463(15) -0.0168(13) -0.0070(14) -0.0270(15)
C8 0.0443(14) 0.0266(12) 0.0342(12) -0.0133(10) 0.0021(10) -0.0116(10)
C9 0.0312(12) 0.0248(11) 0.0300(11) -0.0126(9) 0.0050(9) -0.0060(9)
C10 0.0319(12) 0.0298(12) 0.0340(12) -0.0107(10) 0.0058(9) -0.0105(10)
C11 0.0350(13) 0.0386(14) 0.0521(16) -0.0205(12) 0.0091(11) -0.0069(11)
C12 0.0414(16) 0.0548(19) 0.0643(19) -0.0198(16) 0.0204(14) -0.0077(14)
C13 0.0342(15) 0.066(2) 0.073(2) -0.0142(18) 0.0101(14) -0.0182(15)
C14 0.0452(16) 0.0559(19) 0.069(2) -0.0144(16) 0.0054(14) -0.0306(15)
C15 0.0394(14) 0.0315(13) 0.0407(13) -0.0074(11) 0.0024(11) -0.0145(11)
C16 0.0316(12) 0.0262(12) 0.0332(12) -0.0139(10) 0.0040(9) -0.0092(9)
C17 0.0356(13) 0.0307(13) 0.0354(12) -0.0115(10) 0.0020(10) -0.0121(10)
C18 0.0529(17) 0.0480(17) 0.0480(16) -0.0096(13) -0.0172(13) -0.0103(14)
C19 0.052(3) 0.214(8) 0.091(4) 0.035(4) -0.018(2) -0.040(3)
C20 0.0540(19) 0.061(2) 0.076(2) -0.0311(19) 0.0065(17) 0.0061(16)
C21 0.100(4) 0.072(3) 0.093(3) -0.050(3) 0.003(3) 0.032(3)
C22 0.122(4) 0.052(2) 0.080(3) -0.034(2) -0.015(3) 0.005(2)
C23 0.101(3) 0.064(2) 0.058(2) -0.0291(18) -0.008(2) -0.014(2)
C24 0.0569(19) 0.060(2) 0.0563(18) -0.0301(16) 0.0016(15) -0.0047(16)
C25 0.0483(16) 0.0376(15) 0.0398(14) -0.0129(12) 0.0014(12) 0.0050(12)
C26 0.0348(15) 0.0563(19) 0.073(2) -0.0361(17) 0.0000(14) 0.0045(13)
C27 0.0320(12) 0.0398(14) 0.0394(13) -0.0212(12) 0.0054(10) -0.0058(11)
C28 0.0279(11) 0.0311(12) 0.0319(11) -0.0147(10) 0.0057(9) -0.0064(9)
C29 0.0418(13) 0.0296(12) 0.0328(12) -0.0127(10) 0.0026(10) -0.0079(10)
C30 0.0521(16) 0.0402(15) 0.0342(13) -0.0129(11) 0.0118(11) -0.0141(12)
C31 0.083(2) 0.0495(18) 0.0388(15) -0.0102(13) 0.0151(15) -0.0241(17)
C32 0.108(3) 0.0374(17) 0.0415(16) 0.0005(13) 0.0049(18) -0.0121(18)
C33 0.073(2) 0.0357(16) 0.0501(17) -0.0106(14) -0.0007(15) 0.0012(15)
C34 0.0462(15) 0.0337(14) 0.0366(13) -0.0125(11) -0.0018(11) -0.0023(11)
C35 0.0277(11) 0.0337(13) 0.0354(12) -0.0170(10) 0.0038(9) -0.0084(10)
C36 0.0379(14) 0.0404(14) 0.0348(13) -0.0137(11) 0.0010(10) -0.0123(12)
C37 0.073(2) 0.089(3) 0.069(2) -0.039(2) -0.0197(18) -0.030(2)
C38 0.174(7) 0.126(5) 0.202(8) -0.092(6) -0.101(6) -0.021(5)
C39 0.0307(12) 0.0307(12) 0.0365(12) -0.0165(10) 0.0011(9) -0.0077(10)
C40 0.0407(14) 0.0347(14) 0.0446(14) -0.0148(12) 0.0003(11) -0.0144(11)
C41 0.082(3) 0.087(3) 0.067(2) -0.010(2) 0.0126(19) -0.056(2)
N1 0.0526(13) 0.0321(11) 0.0431(12) -0.0177(10) 0.0013(10) -0.0187(10)
N2 0.0371(12) 0.0383(12) 0.0440(12) -0.0174(10) 0.0038(9) 0.0009(10)
O1 0.0519(12) 0.0567(13) 0.0586(12) -0.0407(11) 0.0148(10) -0.0127(10)
O2 0.0545(12) 0.0333(11) 0.0744(14) -0.0257(10) -0.0169(11) 0.0014(9)
O3 0.0518(11) 0.0368(10) 0.0453(10) -0.0165(9) -0.0147(9) -0.0067(9)
O4 0.0390(10) 0.0486(12) 0.0500(11) -0.0179(9) 0.0165(8) -0.0130(9)
O5 0.0396(11) 0.0588(14) 0.0650(14) -0.0269(11) -0.0120(10) -0.0017(10)
O6 0.0476(11) 0.0595(13) 0.0507(11) -0.0326(10) -0.0049(9) -0.0147(10)
O7 0.0536(13) 0.0778(16) 0.0576(13) -0.0120(12) -0.0048(10) -0.0401(12)
O8 0.0574(13) 0.0572(13) 0.0476(12) -0.0031(10) -0.0015(9) -0.0336(11)

loop_
_atom_type_symbol
_atom_type_description
_atom_type_scat_dispersion_real
_atom_type_scat_dispersion_imag
_atom_type_scat_source
C C 0.0033 0.0016 'International Tables Vol C Tables 4.2.6.8 and 6.1.1.4'
H H 0.0000 0.0000 'International Tables Vol C Tables 4.2.6.8 and 6.1.1.4'
N N 0.0061 0.0033 'International Tables Vol C Tables 4.2.6.8 and 6.1.1.4'
O O 0.0106 0.0060 'International Tables Vol C Tables 4.2.6.8 and 6.1.1.4'

loop_
_geom_angle_atom_site_label_1
_geom_angle_atom_site_label_2
_geom_angle_atom_site_label_3
_geom_angle
C6 C1 C2 120.9(3)
C6 C1 H1 119.5
C2 C1 H1 119.5
C3 C2 C1 120.1(4)
C3 C2 H2 120.0
C1 C2 H2 120.0
C2 C3 C4 119.2(3)
C2 C3 H3 120.4
C4 C3 H3 120.4
C5 C4 C3 120.6(3)
C5 C4 H4 119.7
C3 C4 H4 119.7
C4 C5 C6 120.9(3)
C4 C5 H5 119.6
C6 C5 H5 119.6
C1 C6 C5 118.2(3)
C1 C6 C7 123.6(2)
C5 C6 C7 118.2(3)
N1 C7 C6 113.9(2)
N1 C7 H7A 108.8
C6 C7 H7A 108.8
N1 C7 H7B 108.8
C6 C7 H7B 108.8
H7A C7 H7B 107.7
O1 C8 N1 125.9(2)
O1 C8 C9 125.5(2)
N1 C8 C9 108.6(2)
C10 C9 C16 114.56(19)
C10 C9 C8 101.08(19)
C16 C9 C8 112.65(19)
C10 C9 C28 114.71(19)
C16 C9 C28 102.36(19)
C8 C9 C28 111.94(19)
C15 C10 C11 119.4(2)
C15 C10 C9 108.5(2)
C11 C10 C9 132.0(2)
C12 C11 C10 119.1(3)
C12 C11 H11 120.4
C10 C11 H11 120.4
C11 C12 C13 120.6(3)
C11 C12 H12 119.7
C13 C12 H12 119.7
C14 C13 C12 120.9(3)
C14 C13 H13 119.5
C12 C13 H13 119.5
C13 C14 C15 118.1(3)
C13 C14 H14 121.0
C15 C14 H14 121.0
C10 C15 C14 121.9(3)
C10 C15 N1 110.2(2)
C14 C15 N1 127.9(3)
C17 C16 C9 113.1(2)
C17 C16 C39 114.10(19)
C9 C16 C39 105.96(19)
C17 C16 H16 107.8
C9 C16 H16 107.8
C39 C16 H16 107.8
O2 C17 O3 124.5(2)
O2 C17 C16 125.8(2)
O3 C17 C16 109.6(2)
C19 C18 O3 111.2(3)
C19 C18 H18A 109.4
O3 C18 H18A 109.4
C19 C18 H18B 109.4
O3 C18 H18B 109.4
H18A C18 H18B 108.0
C18 C19 H19A 109.5
C18 C19 H19B 109.5
H19A C19 H19B 109.5
C18 C19 H19C 109.5
H19A C19 H19C 109.5
H19B C19 H19C 109.5
C21 C20 C25 121.1(4)
C21 C20 H20 119.5
C25 C20 H20 119.5
C20 C21 C22 120.4(4)
C20 C21 H21 119.8
C22 C21 H21 119.8
C23 C22 C21 119.0(4)
C23 C22 H22 120.5
C21 C22 H22 120.5
C22 C23 C24 120.6(5)
C22 C23 H23 119.7
C24 C23 H23 119.7
C25 C24 C23 120.6(3)
C25 C24 H24 119.7
C23 C24 H24 119.7
C24 C25 C20 118.2(3)
C24 C25 C26 123.9(3)
C20 C25 C26 117.9(3)
N2 C26 C25 116.2(3)
N2 C26 H26A 108.2
C25 C26 H26A 108.2
N2 C26 H26B 108.2
C25 C26 H26B 108.2
H26A C26 H26B 107.4
O4 C27 N2 126.3(2)
O4 C27 C28 125.9(2)
N2 C27 C28 107.8(2)
C29 C28 C35 116.67(19)
C29 C28 C27 102.01(19)
C35 C28 C27 110.1(2)
C29 C28 C9 116.7(2)
C35 C28 C9 100.71(18)
C27 C28 C9 110.77(18)
C30 C29 C34 119.2(3)
C30 C29 C28 131.8(2)
C34 C29 C28 109.0(2)
C29 C30 C31 119.7(3)
C29 C30 H30 120.2
C31 C30 H30 120.2
C32 C31 C30 119.9(3)
C32 C31 H31 120.1
C30 C31 H31 120.1
C31 C32 C33 121.3(3)
C31 C32 H32 119.4
C33 C32 H32 119.4
C34 C33 C32 118.0(3)
C34 C33 H33 121.0
C32 C33 H33 121.0
C33 C34 C29 122.1(3)
C33 C34 N2 128.8(3)
C29 C34 N2 109.2(2)
C36 C35 C28 114.8(2)
C36 C35 C39 116.7(2)
C28 C35 C39 105.24(18)
C36 C35 H35 106.5
C28 C35 H35 106.5
C39 C35 H35 106.5
O5 C36 O6 125.2(2)
O5 C36 C35 125.1(2)
O6 C36 C35 109.6(2)
C38 C37 O6 108.4(4)
C38 C37 H37A 110.0
O6 C37 H37A 110.0
C38 C37 H37B 110.0
O6 C37 H37B 110.0
H37A C37 H37B 108.4
C37 C38 H38A 109.5
C37 C38 H38B 109.5
H38A C38 H38B 109.5
C37 C38 H38C 109.5
H38A C38 H38C 109.5
H38B C38 H38C 109.5
C40 C39 C16 112.2(2)
C40 C39 C35 116.3(2)
C16 C39 C35 105.54(19)
C40 C39 H39 107.5
C16 C39 H39 107.5
C35 C39 H39 107.5
O7 C40 O8 122.4(3)
O7 C40 C39 126.4(3)
O8 C40 C39 111.1(2)
O8 C41 H41A 109.5
O8 C41 H41B 109.5
H41A C41 H41B 109.5
O8 C41 H41C 109.5
H41A C41 H41C 109.5
H41B C41 H41C 109.5
C8 N1 C15 111.6(2)
C8 N1 C7 122.4(2)
C15 N1 C7 125.6(2)
C27 N2 C34 111.5(2)
C27 N2 C26 123.0(3)
C34 N2 C26 124.2(3)
C17 O3 C18 118.4(2)
C36 O6 C37 116.3(2)
C40 O8 C41 117.2(3)

loop_
_geom_bond_atom_site_label_1
_geom_bond_atom_site_label_2
_geom_bond_distance
C1 C6 1.379(5)
C1 C2 1.384(5)
C1 H1 0.9300
C2 C3 1.382(6)
C2 H2 0.9300
C3 C4 1.384(6)
C3 H3 0.9300
C4 C5 1.363(5)
C4 H4 0.9300
C5 C6 1.400(4)
C5 H5 0.9300
C6 C7 1.508(4)
C7 N1 1.470(3)
C7 H7A 0.9700
C7 H7B 0.9700
C8 O1 1.223(3)
C8 N1 1.349(4)
C8 C9 1.553(3)
C9 C10 1.527(3)
C9 C16 1.541(3)
C9 C28 1.572(3)
C10 C15 1.388(4)
C10 C11 1.399(4)
C11 C12 1.385(4)
C11 H11 0.9300
C12 C13 1.398(5)
C12 H12 0.9300
C13 C14 1.380(5)
C13 H13 0.9300
C14 C15 1.395(4)
C14 H14 0.9300
C15 N1 1.402(4)
C16 C17 1.509(3)
C16 C39 1.547(3)
C16 H16 0.9800
C17 O2 1.204(3)
C17 O3 1.331(3)
C18 C19 1.452(6)
C18 O3 1.466(3)
C18 H18A 0.9700
C18 H18B 0.9700
C19 H19A 0.9600
C19 H19B 0.9600
C19 H19C 0.9600
C20 C21 1.375(6)
C20 C25 1.389(4)
C20 H20 0.9300
C21 C22 1.391(8)
C21 H21 0.9300
C22 C23 1.375(7)
C22 H22 0.9300
C23 C24 1.388(5)
C23 H23 0.9300
C24 C25 1.387(5)
C24 H24 0.9300
C25 C26 1.513(4)
C26 N2 1.455(4)
C26 H26A 0.9700
C26 H26B 0.9700
C27 O4 1.216(3)
C27 N2 1.358(4)
C27 C28 1.566(3)
C28 C29 1.505(4)
C28 C35 1.548(3)
C29 C30 1.384(4)
C29 C34 1.406(4)
C30 C31 1.398(4)
C30 H30 0.9300
C31 C32 1.389(5)
C31 H31 0.9300
C32 C33 1.396(5)
C32 H32 0.9300
C33 C34 1.374(4)
C33 H33 0.9300
C34 N2 1.423(4)
C35 C36 1.520(3)
C35 C39 1.556(3)
C35 H35 0.9800
C36 O5 1.198(3)
C36 O6 1.339(3)
C37 C38 1.436(8)
C37 O6 1.458(4)
C37 H37A 0.9700
C37 H37B 0.9700
C38 H38A 0.9600
C38 H38B 0.9600
C38 H38C 0.9600
C39 C40 1.512(4)
C39 H39 0.9800
C40 O7 1.208(3)
C40 O8 1.350(3)
C41 O8 1.424(4)
C41 H41A 0.9600
C41 H41B 0.9600
C41 H41C 0.9600

loop_
_platon_squeeze_void_nr
_platon_squeeze_void_average_x
_platon_squeeze_void_average_y
_platon_squeeze_void_average_z
_platon_squeeze_void_volume
_platon_squeeze_void_count_electrons
_platon_squeeze_void_content
1 0.000 0.500 0.500 102 23 ' '
